data_4504274
loop_
_publ_author_name
'Marivel, Samipillai'
'Shimpi, Manishkumar R.'
'Pedireddi, Venkateswara Rao'

_publ_section_title
;
 Novel Supramolecular Assemblies of Coordination Polymers of Zn(II) and
 Bis(4-nitrophenyl)phosphoric Acid with Some Aza-Donor Compounds
;
_journal_issue 9
_journal_name_full 'Crystal Growth &amp; Design'
_journal_page_first 1791
_journal_paper_doi 10.1021/cg070194v
_journal_volume 7
_journal_year 2007
_chemical_formula_moiety '[Zn1, 2(C12 H8 N2 O8 P1)], (C12 H12 N2)'
_chemical_formula_sum 'C36 H28 N6 O16 P2 Zn'
_chemical_formula_weight 927.95
_chemical_name_systematic
; 
 1,2-Bis(4-pyridyl)ethane - bis-di(4-nitrophenyl) phosphonato zinc complex 
;
_space_group_IT_number 60
_symmetry_cell_setting orthorhombic
_symmetry_space_group_name_Hall '-P 2n 2ab'
_symmetry_space_group_name_H-M 'P b c n'
_atom_sites_solution_hydrogens geom
_atom_sites_solution_primary direct
_atom_sites_solution_secondary difmap
_audit_creation_method SHELXL-97
_cell_angle_alpha 90
_cell_angle_beta 90
_cell_angle_gamma 90
_cell_formula_units_Z 4
_cell_length_a 25.780(4)
_cell_length_b 13.529(2)
_cell_length_c 10.874(2)
_cell_measurement_temperature 298(2)
_cell_volume 3792.6(11)
_computing_cell_refinement SMART
_computing_data_collection SMART
_computing_data_reduction SAINTPLUS
_computing_structure_refinement 'SHELXTL (Sheldrick, 1997)'
_computing_structure_solution 'SHELXTL (Sheldrick, 1990)'
_diffrn_ambient_temperature 298(2)
_diffrn_measured_fraction_theta_full 1.000
_diffrn_measured_fraction_theta_max 1.000
_diffrn_measurement_device_type 'Bruker APEX CCD-Area Detector'
_diffrn_measurement_method SMART
_diffrn_radiation_monochromator graphite
_diffrn_radiation_source 'fine-focus sealed tube'
_diffrn_radiation_type MoK\a
_diffrn_radiation_wavelength 0.71073
_diffrn_reflns_av_R_equivalents 0.0370
_diffrn_reflns_av_sigmaI/netI 0.0238
_diffrn_reflns_limit_h_max 30
_diffrn_reflns_limit_h_min -30
_diffrn_reflns_limit_k_max 15
_diffrn_reflns_limit_k_min -16
_diffrn_reflns_limit_l_max 12
_diffrn_reflns_limit_l_min -12
_diffrn_reflns_number 25691
_diffrn_reflns_theta_full 25.00
_diffrn_reflns_theta_max 25.00
_diffrn_reflns_theta_min 1.58
_exptl_absorpt_coefficient_mu 0.817
_exptl_absorpt_correction_type empirical
_exptl_absorpt_process_details 'SADABS; Sheldrick, 1996'
_exptl_crystal_colour Colorless
_exptl_crystal_density_diffrn 1.618
_exptl_crystal_density_method 'not measured'
_exptl_crystal_description Blocks
_exptl_crystal_F_000 1896
_exptl_crystal_size_max 0.32
_exptl_crystal_size_mid 0.24
_exptl_crystal_size_min 0.19
_refine_diff_density_max 0.681
_refine_diff_density_min -0.866
_refine_diff_density_rms 0.100
_refine_ls_extinction_method none
_refine_ls_goodness_of_fit_ref 1.080
_refine_ls_hydrogen_treatment mixed
_refine_ls_matrix_type full
_refine_ls_number_parameters 299
_refine_ls_number_reflns 3348
_refine_ls_number_restraints 0
_refine_ls_restrained_S_all 1.080
_refine_ls_R_factor_all 0.0537
_refine_ls_R_factor_gt 0.0421
_refine_ls_shift/su_max 0.000
_refine_ls_shift/su_mean 0.000
_refine_ls_structure_factor_coef Fsqd
_refine_ls_weighting_details 'calc w=1/[\s^2^(Fo^2^)+(0.0924P)^2^+0.0000P] where P=(Fo^2^+2Fc^2^)/3'
_refine_ls_weighting_scheme calc
_refine_ls_wR_factor_gt 0.1245
_refine_ls_wR_factor_ref 0.1346
_reflns_number_gt 2736
_reflns_number_total 3348
_reflns_threshold_expression >2sigma(I)
_cod_data_source_file cg070194vsi20070227_085159.cif
_cod_data_source_block 1b
_cod_depositor_comments
;
The following automatic conversions were performed:

'_symmetry_cell_setting' value 'Orthorhombic' changed to
'orthorhombic' according to
/home/saulius/struct/CIF-dictionaries/cif_core.dic dictionary named
'cif_core.dic' version 2.4.1 from 2010-06-29.

Automatic conversion script
Id: cif_fix_values 1715 2011-07-08 13:25:40Z adriana 
;
_cod_original_cell_volume 3792.6(1)
_cod_database_code 4504274

loop_
_symmetry_equiv_pos_as_xyz
'x, y, z'
'-x+1/2, -y+1/2, z+1/2'
'x+1/2, -y+1/2, -z'
'-x, y, -z+1/2'
'-x, -y, -z'
'x-1/2, y-1/2, -z-1/2'
'-x-1/2, y-1/2, z'
'x, -y, z-1/2'

loop_
_atom_site_label
_atom_site_type_symbol
_atom_site_fract_x
_atom_site_fract_y
_atom_site_fract_z
_atom_site_U_iso_or_equiv
_atom_site_adp_type
_atom_site_occupancy
_atom_site_symmetry_multiplicity
_atom_site_calc_flag
_atom_site_refinement_flags
Zn1 Zn 0.0000 -0.01280(3) 0.7500 0.02795(19) Uani 1 2 d S
P1 P 0.08324(3) 0.02671(5) 0.51467(7) 0.0281(2) Uani 1 1 d .
N1 N 0.0000 -0.1668(3) 0.7500 0.0380(9) Uani 1 2 d S
N2 N 0.0000 0.1417(3) 0.7500 0.0370(9) Uani 1 2 d S
N31 N 0.13746(14) 0.4363(3) 0.2002(4) 0.0690(10) Uani 1 1 d .
N41 N 0.28778(13) -0.1709(3) 0.7886(4) 0.0658(9) Uani 1 1 d .
O1 O 0.09981(9) 0.14006(15) 0.53900(19) 0.0387(5) Uani 1 1 d .
O2 O 0.13724(8) -0.02274(17) 0.4728(2) 0.0405(5) Uani 1 1 d .
O3 O 0.06777(7) -0.01122(14) 0.63643(18) 0.0327(5) Uani 1 1 d .
O4 O 0.04896(8) 0.01811(14) 0.40750(19) 0.0353(5) Uani 1 1 d .
O31 O 0.1385(3) 0.4153(3) 0.0933(4) 0.170(3) Uani 1 1 d .
O32 O 0.13600(15) 0.5210(2) 0.2353(3) 0.0811(10) Uani 1 1 d .
O41 O 0.28961(14) -0.1378(3) 0.8923(3) 0.0987(12) Uani 1 1 d .
O42 O 0.31407(13) -0.2393(3) 0.7526(3) 0.0830(10) Uani 1 1 d .
C12 C -0.00671(13) -0.2179(3) 0.8541(4) 0.0535(10) Uani 1 1 d .
H12 H -0.0116 -0.1833 0.9271 0.079(15) Uiso 1 1 d R
C13 C -0.00672(16) -0.3199(3) 0.8569(6) 0.089(2) Uani 1 1 d .
H13 H -0.0112 -0.3522 0.9316 0.083(15) Uiso 1 1 d R
C14 C 0.0000 -0.3744(5) 0.7500 0.105(4) Uani 1 2 d S
C17 C 0.0007(3) -0.4839(6) 0.6976(7) 0.0451(18) Uani 0.50 1 d P
C22 C 0.04139(14) 0.1927(2) 0.7868(3) 0.0472(9) Uani 1 1 d .
H22 H 0.0697 0.1593 0.8091 0.031(8) Uiso 1 1 d R
C23 C 0.04274(18) 0.2935(3) 0.7875(6) 0.0922(18) Uani 1 1 d .
H23 H 0.0738 0.3271 0.8182 0.112(18) Uiso 1 1 d R
C24 C 0.0000 0.3458(5) 0.7500 0.133(5) Uani 1 2 d S
C27 C -0.0026(3) 0.4573(6) 0.6808(7) 0.0509(19) Uani 0.50 1 d P
C31 C 0.11379(11) 0.2086(2) 0.4516(3) 0.0333(7) Uani 1 1 d .
C32 C 0.12160(14) 0.3037(2) 0.4945(3) 0.0432(8) Uani 1 1 d .
H32A H 0.1201 0.3166 0.5785 0.040(9) Uiso 1 1 d R
C33 C 0.13148(13) 0.3787(2) 0.4132(3) 0.0471(8) Uani 1 1 d .
H33A H 0.1365 0.4430 0.4408 0.064(11) Uiso 1 1 d R
C34 C 0.13377(13) 0.3567(2) 0.2896(3) 0.0458(8) Uani 1 1 d .
C35 C 0.12876(14) 0.2622(3) 0.2467(3) 0.0452(8) Uani 1 1 d .
H35A H 0.1318 0.2493 0.1630 0.061(11) Uiso 1 1 d R
C36 C 0.11909(12) 0.1866(2) 0.3278(3) 0.0379(7) Uani 1 1 d .
H36A H 0.1161 0.1218 0.3001 0.037(8) Uiso 1 1 d R
C41 C 0.17602(11) -0.0517(2) 0.5529(3) 0.0374(7) Uani 1 1 d .
C42 C 0.20221(14) -0.1367(3) 0.5191(3) 0.0482(9) Uani 1 1 d .
H42 H 0.1942 -0.1684 0.4456 0.058(11) Uiso 1 1 d R
C43 C 0.24009(14) -0.1741(3) 0.5952(3) 0.0531(9) Uani 1 1 d .
H43 H 0.2581 -0.2309 0.5735 0.058(11) Uiso 1 1 d R
C45 C 0.22587(14) -0.0399(3) 0.7347(3) 0.0525(9) Uani 1 1 d .
H45 H 0.2344 -0.0080 0.8077 0.049(10) Uiso 1 1 d R
C46 C 0.18831(13) -0.0015(3) 0.6586(3) 0.0476(9) Uani 1 1 d .
H46 H 0.1717 0.0573 0.6783 0.052(10) Uiso 1 1 d R
C44 C 0.25066(13) -0.1267(3) 0.7024(3) 0.0484(9) Uani 1 1 d .

loop_
_atom_site_aniso_label
_atom_site_aniso_U_11
_atom_site_aniso_U_22
_atom_site_aniso_U_33
_atom_site_aniso_U_23
_atom_site_aniso_U_13
_atom_site_aniso_U_12
Zn1 0.0410(3) 0.0184(3) 0.0245(3) 0.000 -0.00197(19) 0.000
P1 0.0354(4) 0.0248(4) 0.0240(4) 0.0001(3) -0.0004(3) 0.0003(3)
N1 0.041(2) 0.0202(18) 0.053(2) 0.000 -0.0104(17) 0.000
N2 0.051(2) 0.0225(19) 0.038(2) 0.000 0.0090(17) 0.000
N31 0.088(3) 0.047(2) 0.072(2) 0.0200(18) 0.027(2) 0.0037(18)
N41 0.056(2) 0.078(3) 0.064(2) 0.027(2) -0.0043(18) 0.0026(19)
O1 0.0566(14) 0.0284(11) 0.0311(11) -0.0007(8) 0.0011(10) -0.0067(10)
O2 0.0415(12) 0.0507(14) 0.0295(12) -0.0024(9) 0.0011(10) 0.0108(10)
O3 0.0373(11) 0.0329(11) 0.0278(11) 0.0039(8) -0.0009(9) 0.0009(8)
O4 0.0447(12) 0.0312(11) 0.0300(11) 0.0020(8) -0.0054(9) -0.0022(9)
O31 0.370(9) 0.063(2) 0.079(3) 0.030(2) 0.096(4) 0.028(3)
O32 0.103(3) 0.0380(18) 0.102(3) 0.0204(15) 0.0051(18) -0.0042(16)
O41 0.112(3) 0.121(3) 0.064(2) 0.017(2) -0.030(2) 0.015(2)
O42 0.068(2) 0.090(3) 0.091(2) 0.0351(18) -0.0003(16) 0.0292(18)
C12 0.048(2) 0.0333(19) 0.079(3) 0.021(2) -0.0144(18) -0.0055(15)
C13 0.059(3) 0.039(2) 0.170(6) 0.054(3) -0.029(3) -0.011(2)
C14 0.052(4) 0.022(3) 0.243(12) 0.000 -0.032(5) 0.000
C17 0.069(5) 0.018(4) 0.048(4) 0.004(3) -0.002(4) -0.001(4)
C22 0.055(2) 0.0294(18) 0.058(2) -0.0081(15) 0.0127(17) -0.0060(16)
C23 0.065(3) 0.030(2) 0.181(5) -0.030(3) 0.046(3) -0.013(2)
C24 0.071(4) 0.020(3) 0.307(15) 0.000 0.073(6) 0.000
C27 0.089(6) 0.021(4) 0.043(4) 0.000(3) -0.001(4) -0.005(4)
C31 0.0357(16) 0.0282(15) 0.0360(16) 0.0035(13) -0.0026(13) -0.0040(12)
C32 0.054(2) 0.0364(17) 0.0396(19) -0.0061(15) -0.0049(15) -0.0064(15)
C33 0.053(2) 0.0291(17) 0.059(2) -0.0016(15) -0.0032(17) -0.0093(15)
C34 0.0479(19) 0.0352(19) 0.054(2) 0.0102(15) 0.0100(17) -0.0031(15)
C35 0.053(2) 0.040(2) 0.042(2) 0.0038(14) 0.0129(15) 0.0048(16)
C36 0.0452(18) 0.0282(16) 0.0403(18) -0.0010(13) 0.0074(14) 0.0000(13)
C41 0.0352(16) 0.0424(18) 0.0345(16) 0.0035(14) 0.0028(13) 0.0029(14)
C42 0.052(2) 0.049(2) 0.044(2) -0.0050(16) -0.0002(16) 0.0101(16)
C43 0.052(2) 0.053(2) 0.054(2) 0.0041(18) 0.0040(17) 0.0143(18)
C45 0.047(2) 0.066(2) 0.045(2) -0.0021(18) -0.0073(16) -0.0028(19)
C46 0.0451(19) 0.047(2) 0.050(2) -0.0067(16) -0.0027(16) 0.0072(15)
C44 0.0418(18) 0.058(2) 0.0452(19) 0.0148(17) 0.0011(16) 0.0048(16)

loop_
_atom_type_symbol
_atom_type_description
_atom_type_scat_dispersion_real
_atom_type_scat_dispersion_imag
_atom_type_scat_source
C C 0.0033 0.0016 'International Tables Vol C Tables 4.2.6.8 and 6.1.1.4'
H H 0.0000 0.0000 'International Tables Vol C Tables 4.2.6.8 and 6.1.1.4'
N N 0.0061 0.0033 'International Tables Vol C Tables 4.2.6.8 and 6.1.1.4'
O O 0.0106 0.0060 'International Tables Vol C Tables 4.2.6.8 and 6.1.1.4'
P P 0.1023 0.0942 'International Tables Vol C Tables 4.2.6.8 and 6.1.1.4'
Zn Zn 0.2839 1.4301 'International Tables Vol C Tables 4.2.6.8 and 6.1.1.4'

loop_
_geom_angle_atom_site_label_1
_geom_angle_atom_site_label_2
_geom_angle_atom_site_label_3
_geom_angle
_geom_angle_site_symmetry_1
_geom_angle_site_symmetry_3
N1 Zn1 N2 180.0 . .
N1 Zn1 O4 88.07(5) . 5_556
N2 Zn1 O4 91.93(5) . 5_556
N1 Zn1 O4 88.07(5) . 8_556
N2 Zn1 O4 91.93(5) . 8_556
O4 Zn1 O4 176.13(10) 5_556 8_556
N1 Zn1 O3 90.57(5) . .
N2 Zn1 O3 89.43(5) . .
O4 Zn1 O3 91.15(7) 5_556 .
O4 Zn1 O3 88.89(7) 8_556 .
N1 Zn1 O3 90.57(5) . 4_556
N2 Zn1 O3 89.43(5) . 4_556
O4 Zn1 O3 88.89(7) 5_556 4_556
O4 Zn1 O3 91.15(7) 8_556 4_556
O3 Zn1 O3 178.86(10) . 4_556
O4 P1 O3 121.50(12) . .
O4 P1 O2 105.25(12) . .
O3 P1 O2 110.07(12) . .
O4 P1 O1 111.42(12) . .
O3 P1 O1 104.78(11) . .
O2 P1 O1 102.26(12) . .
C12 N1 C12 117.8(5) 4_556 .
C12 N1 Zn1 121.1(2) 4_556 .
C12 N1 Zn1 121.1(2) . .
C22 N2 C22 117.6(4) . 4_556
C22 N2 Zn1 121.2(2) . .
C22 N2 Zn1 121.2(2) 4_556 .
O31 N31 O32 122.2(4) . .
O31 N31 C34 118.3(4) . .
O32 N31 C34 119.3(4) . .
O42 N41 O41 124.0(4) . .
O42 N41 C44 118.0(4) . .
O41 N41 C44 118.0(4) . .
C31 O1 P1 126.63(19) . .
C41 O2 P1 124.4(2) . .
P1 O3 Zn1 137.94(12) . .
P1 O4 Zn1 177.26(13) . 5_556
N1 C12 C13 122.3(5) . .
C12 C13 C14 120.9(6) . .
C13 C14 C13 115.7(6) 4_556 .
C13 C14 C17 101.2(4) 4_556 .
C13 C14 C17 143.0(5) . .
C13 C14 C17 143.0(5) 4_556 4_556
C13 C14 C17 101.2(4) . 4_556
C17 C14 C17 42.1(6) . 4_556
C27 C17 C17 102.7(8) 1_545 4_556
C27 C17 C27 72.2(9) 1_545 4_546
C17 C17 C27 31.2(3) 4_556 4_546
C27 C17 C14 169.6(10) 1_545 .
C17 C17 C14 69.0(3) 4_556 .
C27 C17 C14 100.0(5) 4_546 .
N2 C22 C23 122.7(4) . .
C22 C23 C24 119.6(5) . .
C23 C24 C23 117.9(6) . 4_556
C23 C24 C27 107.3(4) . 4_556
C23 C24 C27 128.7(4) 4_556 4_556
C23 C24 C27 128.7(4) . .
C23 C24 C27 107.3(4) 4_556 .
C27 C24 C27 53.2(6) 4_556 .
C17 C27 C27 76.7(8) 1_565 4_556
C17 C27 C17 46.1(8) 1_565 4_566
C27 C27 C17 31.2(3) 4_556 4_566
C17 C27 C24 139.8(9) 1_565 .
C27 C27 C24 63.4(3) 4_556 .
C17 C27 C24 94.5(5) 4_566 .
O1 C31 C32 115.6(3) . .
O1 C31 C36 123.5(3) . .
C32 C31 C36 120.9(3) . .
C33 C32 C31 119.8(3) . .
C32 C33 C34 118.6(3) . .
C35 C34 C33 122.0(3) . .
C35 C34 N31 118.1(3) . .
C33 C34 N31 119.7(3) . .
C34 C35 C36 119.7(3) . .
C35 C36 C31 118.8(3) . .
C46 C41 O2 123.7(3) . .
C46 C41 C42 121.4(3) . .
O2 C41 C42 114.9(3) . .
C43 C42 C41 119.5(3) . .
C44 C43 C42 119.0(3) . .
C46 C45 C44 119.6(4) . .
C41 C46 C45 118.7(3) . .
C43 C44 C45 121.7(3) . .
C43 C44 N41 119.2(4) . .
C45 C44 N41 119.0(4) . .

loop_
_geom_bond_atom_site_label_1
_geom_bond_atom_site_label_2
_geom_bond_distance
_geom_bond_site_symmetry_2
Zn1 N1 2.084(4) .
Zn1 N2 2.090(4) .
Zn1 O4 2.129(2) 5_556
Zn1 O4 2.129(2) 8_556
Zn1 O3 2.1395(19) .
Zn1 O3 2.1395(19) 4_556
P1 O4 1.467(2) .
P1 O3 1.475(2) .
P1 O2 1.610(2) .
P1 O1 1.614(2) .
N1 C12 1.338(4) 4_556
N1 C12 1.338(4) .
N2 C22 1.332(4) .
N2 C22 1.332(4) 4_556
N31 O31 1.197(5) .
N31 O32 1.208(4) .
N31 C34 1.454(5) .
N41 O42 1.213(5) .
N41 O41 1.214(5) .
N41 C44 1.466(5) .
O1 C31 1.376(3) .
O2 C41 1.383(4) .
O4 Zn1 2.129(2) 5_556
C12 C13 1.380(5) .
C13 C14 1.388(7) .
C14 C13 1.388(7) 4_556
C14 C17 1.587(9) .
C14 C17 1.587(9) 4_556
C17 C27 0.820(8) 1_545
C17 C17 1.139(16) 4_556
C17 C27 1.543(10) 4_546
C22 C23 1.364(5) .
C23 C24 1.371(6) .
C24 C23 1.371(6) 4_556
C24 C27 1.687(9) 4_556
C24 C27 1.687(9) .
C27 C17 0.820(8) 1_565
C27 C27 1.510(15) 4_556
C27 C17 1.543(10) 4_566
C31 C32 1.383(4) .
C31 C36 1.385(4) .
C32 C33 1.370(5) .
C33 C34 1.378(5) .
C34 C35 1.366(5) .
C35 C36 1.373(4) .
C41 C46 1.372(5) .
C41 C42 1.383(5) .
C42 C43 1.376(5) .
C43 C44 1.358(5) .
C45 C46 1.376(5) .
C45 C44 1.382(5) .
